data_8100622
loop_
_publ_author_name
'Karolak-Wojciechowska, Janina'
'Fruzi\'nski, Andrzej'
'Misztal, Stanis\/law'
'Mokrosz, Maria'

_publ_section_title
;Crystal structure of
 2-[4-(cyclohexanecarboxamido)butyl]-1,2,3,4-tetrahydroisoquinoline chloride
 dihydrate, (C~20~H~31~N~2~O)Cl &#x00B7; 2H~2~O
;
_journal_issue 2
_journal_name_full 'Zeitschrift f\"ur Kristallographie - New Crystal Structures'
_journal_page_first 261
_journal_page_last 262
_journal_volume 217
_journal_year 2002
_chemical_formula_moiety 'C20 H31 N2 O+ .Cl- .2H2O'
_chemical_formula_structural '(C20 H31 N2 O)Cl . 2H2 O'
_chemical_formula_sum 'C20 H35 Cl N2 O3'
_chemical_formula_weight 386.95
_space_group_IT_number 19
_symmetry_cell_setting orthorhombic
_symmetry_space_group_name_Hall 'P 2ac 2ab'
_symmetry_space_group_name_H-M 'P 21 21 21'
_cell_angle_alpha 90.00
_cell_angle_beta 90.00
_cell_angle_gamma 90.00
_cell_formula_units_Z 4
_cell_length_a 5.6210(10)
_cell_length_b 12.369(2)
_cell_length_c 31.240(6)
_cell_measurement_temperature 293(2)
_cell_volume 2172.0(7)
_diffrn_ambient_temperature 293(2)
_exptl_crystal_density_diffrn 1.183
_cod_original_formula_sum 'C20 H35 Cl1 N2 O3'
_cod_database_code 8100622

loop_
_symmetry_equiv_pos_as_xyz
'x, y, z'
'-x+1/2, -y, z+1/2'
'-x, y+1/2, -z+1/2'
'x+1/2, -y+1/2, -z'

loop_
_atom_site_label
_atom_site_type_symbol
_atom_site_fract_x
_atom_site_fract_y
_atom_site_fract_z
_atom_site_U_iso_or_equiv
_atom_site_adp_type
_atom_site_occupancy
_atom_site_symmetry_multiplicity
_atom_site_calc_flag
_atom_site_refinement_flags
_atom_site_disorder_assembly
_atom_site_disorder_group
Cl Cl 0.03672(14) 0.95973(5) 0.17512(2) 0.0644(2) Uani 1 1 d . . .
C1 C 0.0040(5) 1.1546(2) 0.30827(7) 0.0537(9) Uani 1 1 d . . .
H1A H -0.0810 1.0897 0.3013 0.081 Uiso 1 1 d R . .
H1B H -0.1076 1.2051 0.3202 0.081 Uiso 1 1 d R . .
C2 C 0.1013(5) 1.1985(2) 0.26685(7) 0.0500(8) Uani 1 1 d . . .
H2A H 0.1976 1.1458 0.2524 0.075 Uiso 1 1 d R . .
H2B H 0.1985 1.2601 0.2734 0.075 Uiso 1 1 d R . .
C3 C -0.1019(6) 1.2330(2) 0.23858(7) 0.0529(9) Uani 1 1 d . . .
H3A H -0.2057 1.2788 0.2549 0.079 Uiso 1 1 d R . .
H3B H -0.1899 1.1695 0.2308 0.079 Uiso 1 1 d R . .
C4 C -0.0200(6) 1.2934(2) 0.19886(7) 0.0561(9) Uani 1 1 d . . .
H4A H 0.0773 1.3546 0.2060 0.084 Uiso 1 1 d R . .
H4B H -0.1584 1.3190 0.1840 0.084 Uiso 1 1 d R . .
N5 N 0.1047(4) 1.22142(15) 0.16883(6) 0.0501(7) Uani 1 1 d . . .
H5A H 0.0938 1.1498 0.1734 0.075 Uiso 1 1 d R . .
C6 C 0.2491(6) 1.2558(2) 0.13879(8) 0.0514(9) Uani 1 1 d . . .
O6 O 0.3134(5) 1.35279(14) 0.13636(6) 0.0758(8) Uani 1 1 d . . .
N11 N 0.1871(4) 1.12587(15) 0.34103(6) 0.0431(6) Uani 1 1 d . . .
H11 H 0.3126 1.0682 0.3217 0.065 Uiso 1 1 d R . .
C12 C 0.0765(5) 1.0676(2) 0.37795(8) 0.0536(9) Uani 1 1 d . . .
H12A H -0.0241 1.0109 0.3673 0.080 Uiso 1 1 d R . .
H12B H -0.0195 1.1175 0.3939 0.080 Uiso 1 1 d R . .
C13 C 0.2627(6) 1.0285(2) 0.40943(9) 0.0586(9) Uani 1 1 d . . .
H13A H 0.3503 0.9744 0.3940 0.088 Uiso 1 1 d R . .
H13B H 0.1940 0.9955 0.4343 0.088 Uiso 1 1 d R . .
C14 C 0.4369(5) 1.11513(19) 0.42109(8) 0.0488(8) Uani 1 1 d . . .
C15 C 0.5745(6) 1.1072(3) 0.45826(8) 0.0665(10) Uani 1 1 d . . .
H15A H 0.5421 1.0476 0.4771 0.100 Uiso 1 1 d R . .
C16 C 0.7382(6) 1.1843(3) 0.46891(9) 0.0713(11) Uani 1 1 d . . .
H16A H 0.8330 1.1747 0.4942 0.107 Uiso 1 1 d R . .
C17 C 0.7677(7) 1.2748(2) 0.44304(9) 0.0706(11) Uani 1 1 d . . .
H17A H 0.8773 1.3305 0.4514 0.106 Uiso 1 1 d R . .
C18 C 0.6348(6) 1.2838(2) 0.40604(8) 0.0553(9) Uani 1 1 d . . .
H18A H 0.6563 1.3445 0.3873 0.083 Uiso 1 1 d R . .
C19 C 0.4644(5) 1.20691(18) 0.39530(7) 0.0452(7) Uani 1 1 d . . .
C20 C 0.3197(6) 1.2245(2) 0.35566(8) 0.0538(9) Uani 1 1 d . . .
H20A H 0.2067 1.2804 0.3621 0.081 Uiso 1 1 d R . .
H20B H 0.4189 1.2495 0.3327 0.081 Uiso 1 1 d R . .
C21 C 0.3325(5) 1.1740(2) 0.10655(8) 0.0481(8) Uani 1 1 d . . .
H21A H 0.2456 1.1086 0.1120 0.072 Uiso 1 1 d R . .
C22 C 0.2689(6) 1.2103(2) 0.06175(7) 0.0627(10) Uani 1 1 d . . .
H22A H 0.3494 1.2773 0.0561 0.094 Uiso 1 1 d R . .
H22B H 0.1010 1.2237 0.0599 0.094 Uiso 1 1 d R . .
C23 C 0.3363(7) 1.1263(3) 0.02898(10) 0.0859(13) Uani 1 1 d . . .
H23A H 0.3050 1.1570 0.0013 0.129 Uiso 1 1 d R . .
H23B H 0.2384 1.0632 0.0320 0.129 Uiso 1 1 d R . .
C24 C 0.5991(7) 1.0984(3) 0.03248(10) 0.0925(14) Uani 1 1 d . . .
H24A H 0.6959 1.1566 0.0220 0.139 Uiso 1 1 d R . .
H24B H 0.6233 1.0373 0.0140 0.139 Uiso 1 1 d R . .
C25 C 0.6683(7) 1.0638(2) 0.07793(12) 0.0846(13) Uani 1 1 d . . .
H25A H 0.8388 1.0592 0.0783 0.127 Uiso 1 1 d R . .
H25B H 0.6065 0.9938 0.0852 0.127 Uiso 1 1 d R . .
C26 C 0.5931(6) 1.1496(2) 0.10975(9) 0.0691(11) Uani 1 1 d . . .
H26A H 0.6202 1.1203 0.1378 0.104 Uiso 1 1 d R . .
H26B H 0.6843 1.2149 0.1071 0.104 Uiso 1 1 d R . .
O1W O 0.5112(4) 0.99259(15) 0.30593(5) 0.0652(6) Uani 1 1 d . . .
H1W1 H 0.4611 0.9678 0.2835 0.098 Uiso 1 1 d R . .
H1W2 H 0.4401 0.9528 0.3229 0.098 Uiso 1 1 d R . .
O2W O 0.5375(5) 0.95306(19) 0.22090(6) 0.0939(9) Uani 1 1 d . . .
H2W1 H 0.3846 0.9296 0.2025 0.141 Uiso 1 1 d R . .
H2W2 H 0.5179 0.9067 0.2289 0.141 Uiso 1 1 d R . .

loop_
_atom_site_aniso_label
_atom_site_aniso_U_11
_atom_site_aniso_U_22
_atom_site_aniso_U_33
_atom_site_aniso_U_23
_atom_site_aniso_U_13
_atom_site_aniso_U_12
Cl 0.0708(4) 0.0443(3) 0.0781(4) 0.0035(4) 0.0046(5) -0.0063(4)
C1 0.0566(19) 0.0586(14) 0.0459(13) 0.0029(12) -0.0031(16) 0.0054(17)
C2 0.0568(19) 0.0534(14) 0.0397(12) 0.0017(12) 0.0052(14) 0.0056(15)
C3 0.062(2) 0.0510(14) 0.0458(13) -0.0042(13) 0.0020(15) 0.0051(15)
C4 0.066(2) 0.0498(13) 0.0524(14) -0.0020(12) 0.0076(17) 0.0141(17)
N5 0.0653(15) 0.0368(9) 0.0483(11) -0.0042(10) 0.0020(13) 0.0017(11)
C6 0.064(2) 0.0396(13) 0.0510(14) 0.0024(12) 0.0041(16) -0.0033(15)
O6 0.1237(19) 0.0386(9) 0.0650(11) -0.0029(9) 0.0207(14) -0.0297(12)
N11 0.0437(13) 0.0397(10) 0.0460(11) 0.0042(10) 0.0050(12) -0.0001(11)
C12 0.0531(18) 0.0596(16) 0.0481(13) 0.0123(13) 0.0120(15) -0.0091(16)
C13 0.0694(19) 0.0496(14) 0.0567(15) 0.0161(13) 0.0057(16) -0.0062(18)
C14 0.0500(17) 0.0475(12) 0.0487(13) 0.0040(12) 0.0070(16) 0.0112(15)
C15 0.073(2) 0.0731(18) 0.0533(15) 0.0149(14) -0.0097(19) 0.008(2)
C16 0.069(2) 0.087(2) 0.0573(16) 0.0012(17) -0.0107(18) 0.012(2)
C17 0.084(3) 0.0593(16) 0.0682(18) -0.0127(15) -0.0073(19) 0.007(2)
C18 0.0638(19) 0.0460(14) 0.0562(15) -0.0079(13) -0.0046(16) 0.0020(15)
C19 0.0509(16) 0.0435(12) 0.0411(12) 0.0055(11) 0.0071(14) 0.0174(14)
C20 0.067(2) 0.0404(13) 0.0543(15) 0.0042(13) -0.0020(16) -0.0068(15)
C21 0.0540(18) 0.0447(13) 0.0456(14) -0.0043(12) -0.0008(15) -0.0025(14)
C22 0.078(2) 0.0650(17) 0.0452(14) -0.0057(14) -0.0067(17) 0.005(2)
C23 0.104(3) 0.094(2) 0.0597(17) -0.0216(18) -0.002(2) 0.016(2)
C24 0.118(3) 0.075(2) 0.083(2) -0.0141(19) 0.033(2) 0.008(2)
C25 0.076(2) 0.0639(19) 0.114(3) -0.005(2) 0.008(2) 0.008(2)
C26 0.091(2) 0.0475(15) 0.0692(18) -0.0054(15) -0.009(2) 0.0042(18)
O1W 0.0721(14) 0.0590(10) 0.0644(10) -0.0012(10) 0.0074(13) 0.0118(12)
O2W 0.0888(18) 0.1249(18) 0.0680(12) 0.0007(13) 0.0014(15) 0.0104(19)

loop_
_geom_bond_atom_site_label_1
_geom_bond_atom_site_label_2
_geom_bond_distance
_geom_bond_site_symmetry_2
_geom_bond_publ_flag
C1 N11 1.494(3) . ?
C1 C2 1.506(3) . ?
C2 C3 1.506(4) . ?
C3 C4 1.520(3) . ?
C4 N5 1.471(3) . ?
N5 C6 1.311(3) . ?
C6 O6 1.255(3) . ?
C6 C21 1.502(4) . ?
N11 C12 1.495(3) . ?
N11 C20 1.501(3) . ?
C12 C13 1.516(4) . ?
C13 C14 1.496(4) . ?
C14 C15 1.399(4) . ?
C14 C19 1.401(3) . ?
C15 C16 1.366(5) . ?
C16 C17 1.391(4) . ?
C17 C18 1.381(4) . ?
C18 C19 1.391(4) . ?
C19 C20 1.498(4) . ?
C21 C26 1.499(4) . ?
C21 C22 1.513(3) . ?
C22 C23 1.507(4) . ?
C23 C24 1.521(6) . ?
C24 C25 1.533(5) . ?
C25 C26 1.514(4) . ?

loop_
_cod_related_entry_id
_cod_related_entry_database
_cod_related_entry_code
1 ChemSpider 21122397
